data_7160702
loop_
_publ_author_name
'Xiao, Dan'
'Shi, Haofeng'
'He, Jiaxin'
'Yang, Kaiyue'
'Yin, Dongxue'
'Wang, Zhijian'
'Gao, Yingjie'
'Du, Yunfei'

_publ_section_title
;
 Oxidative rearrangement of indoles mediated by 2-bromoethanol and
 hydrogen peroxide to access spirooxindoles.
;
_journal_issue 37
_journal_name_full 'Organic &amp; biomolecular chemistry'
_journal_page_first 8479
_journal_page_last 8486
_journal_paper_doi 10.1039/d5ob01126d
_journal_volume 23
_journal_year 2025
_chemical_formula_moiety 'C17 H22 N2 O4'
_chemical_formula_sum 'C17 H22 N2 O4'
_chemical_formula_weight 318.36
_space_group_crystal_system monoclinic
_space_group_IT_number 15
_space_group_name_Hall '-I 2ya'
_space_group_name_H-M_alt 'I 1 2/a 1'
_atom_sites_solution_hydrogens mixed
_atom_sites_solution_primary dual
_audit_creation_date 2024-12-24
_audit_creation_method
;
Olex2 1.5
(compiled 2024.02.16 svn.r378c4104 for OlexSys, GUI svn.r6928)
;
_audit_update_record
;
2025-01-03 deposited with the CCDC.	2025-08-27 downloaded from the CCDC.
;
_cell_angle_alpha 90
_cell_angle_beta 106.691(4)
_cell_angle_gamma 90
_cell_formula_units_Z 8
_cell_length_a 21.8864(7)
_cell_length_b 5.8178(2)
_cell_length_c 25.8026(10)
_cell_measurement_reflns_used 3481
_cell_measurement_temperature 99.99(10)
_cell_measurement_theta_max 73.8290
_cell_measurement_theta_min 3.5600
_cell_volume 3147.0(2)
_computing_cell_refinement 'CrysAlisPro 1.171.43.141a (Rigaku OD, 2024)'
_computing_data_collection 'CrysAlisPro 1.171.43.141a (Rigaku OD, 2024)'
_computing_data_reduction 'CrysAlisPro 1.171.43.141a (Rigaku OD, 2024)'
_computing_molecular_graphics 'Olex2 1.5 (Dolomanov et al., 2009)'
_computing_publication_material 'Olex2 1.5 (Dolomanov et al., 2009)'
_computing_structure_refinement 'SHELXL 2019/3 (Sheldrick, 2015)'
_computing_structure_solution 'SHELXT 2014/5 (Sheldrick, 2014)'
_diffrn_ambient_environment N~2~
_diffrn_ambient_temperature 99.99(10)
_diffrn_detector 'Hybrid Pixel Array Detector'
_diffrn_detector_area_resol_mean 10.0000
_diffrn_detector_type HyPix
_diffrn_measured_fraction_theta_full 0.997
_diffrn_measured_fraction_theta_max 0.933
_diffrn_measurement_details
;
List of Runs (angles in degrees, time in seconds):

  # Type    Start    End  Width  t~exp~   \w     \q     \k     \f   Frames
#--------------------------------------------------------------------------
  1  \w     52.00  98.00   0.50    1.00    --  105.17 -94.00   0.00   92
  2  \w     71.00 104.00   0.50    1.00    --  105.17 -94.00  90.00   66
  3  \w     35.00  62.00   0.50    1.00    --  105.17 -94.00  90.00   54
  4  \w    -16.00  18.00   0.50    0.25    --   47.02 -10.00  97.00   68
  5  \w    -24.00  38.00   0.50    0.25    --   47.02 -37.00 -30.00  124
  6  \w     62.00  87.00   0.50    1.00    --  105.17 -94.00-180.00   50
  7  \w    119.00 174.00   0.50    1.00    --  105.17  15.00-180.00  110
  8  \w     83.00 150.00   0.50    1.00    --  105.17  10.00 -88.00  134
  9  \w     53.00 121.00   0.50    0.25    --   47.02  10.00 -88.00  136
 10  \w   -105.00 -27.00   0.50    1.00    -- -100.00  77.00  60.00  156
 11  \w   -107.00 -63.00   0.50    1.00    -- -100.00  77.00 -30.00   88
 12  \w    -60.00 -34.00   0.50    1.00    -- -100.00  77.00 -30.00   52
 13  \w    -72.00 -29.00   0.50    1.00    -- -100.00  61.00-180.00   86
 14  \w    -70.00 -45.00   0.50    1.00    -- -100.00  61.00-150.00   50
 15  \w    -54.00 -29.00   0.50    1.00    -- -100.00  45.00-150.00   50
 16  \w    -54.00 -28.00   0.50    1.00    -- -100.00  45.00-120.00   52
 17  \w    -23.00   2.00   0.50    0.25    --  -47.02  10.00 -88.00   50
 18  \w    -73.00 -38.00   0.50    1.00    -- -100.00  61.00 -30.00   70
 19  \w    -54.00 -27.00   0.50    1.00    -- -100.00  45.00 120.00   54
 20  \w   -152.00 -79.00   0.50    1.00    -- -100.00 -10.00  97.00  146
 21  \w   -115.00 -29.00   0.50    0.25    --  -47.02 -10.00  97.00  172
 22  \w    -77.00 -31.00   0.50    0.25    --  -47.02 125.00 -90.00   92
;
_diffrn_measurement_device 'four-circle diffractometer'
_diffrn_measurement_device_type 'ROD, Synergy Custom system, HyPix'
_diffrn_measurement_method '\w scans'
_diffrn_orient_matrix_type 'CrysAlisPro convention (1999,Acta A55,543-557)'
_diffrn_orient_matrix_UB_11 -0.0692019000
_diffrn_orient_matrix_UB_12 -0.0338289000
_diffrn_orient_matrix_UB_13 -0.0354338000
_diffrn_orient_matrix_UB_21 0.0231998000
_diffrn_orient_matrix_UB_22 -0.0035601000
_diffrn_orient_matrix_UB_23 -0.0509898000
_diffrn_orient_matrix_UB_31 0.0086005000
_diffrn_orient_matrix_UB_32 -0.2626449000
_diffrn_orient_matrix_UB_33 0.0052279000
_diffrn_radiation_monochromator mirror
_diffrn_radiation_probe x-ray
_diffrn_radiation_type 'Cu K\a'
_diffrn_radiation_wavelength 1.54184
_diffrn_reflns_av_R_equivalents 0.0449
_diffrn_reflns_av_unetI/netI 0.0460
_diffrn_reflns_Laue_measured_fraction_full 0.997
_diffrn_reflns_Laue_measured_fraction_max 0.933
_diffrn_reflns_limit_h_max 25
_diffrn_reflns_limit_h_min -27
_diffrn_reflns_limit_k_max 2
_diffrn_reflns_limit_k_min -7
_diffrn_reflns_limit_l_max 28
_diffrn_reflns_limit_l_min -32
_diffrn_reflns_number 9956
_diffrn_reflns_point_group_measured_fraction_full 0.997
_diffrn_reflns_point_group_measured_fraction_max 0.933
_diffrn_reflns_theta_full 67.684
_diffrn_reflns_theta_max 75.639
_diffrn_reflns_theta_min 3.577
_diffrn_source 'Rotating-anode X-ray tube'
_diffrn_source_type 'Rigaku (Cu) X-ray Source'
_exptl_absorpt_coefficient_mu 0.789
_exptl_absorpt_correction_T_max 1.00000
_exptl_absorpt_correction_T_min 0.62752
_exptl_absorpt_correction_type multi-scan
_exptl_absorpt_process_details
;
CrysAlisPro 1.171.43.141a (Rigaku Oxford Diffraction, 2024)
Empirical absorption correction using spherical harmonics,
implemented in SCALE3 ABSPACK scaling algorithm.
;
_exptl_crystal_colour colourless
_exptl_crystal_colour_primary colourless
_exptl_crystal_density_diffrn 1.344
_exptl_crystal_description needle
_exptl_crystal_F_000 1360
_exptl_crystal_size_max 0.1
_exptl_crystal_size_mid 0.05
_exptl_crystal_size_min 0.03
_refine_diff_density_max 0.224
_refine_diff_density_min -0.213
_refine_diff_density_rms 0.050
_refine_ls_extinction_method none
_refine_ls_goodness_of_fit_ref 1.029
_refine_ls_hydrogen_treatment mixed
_refine_ls_matrix_type full
_refine_ls_number_parameters 216
_refine_ls_number_reflns 3062
_refine_ls_number_restraints 0
_refine_ls_restrained_S_all 1.029
_refine_ls_R_factor_all 0.0571
_refine_ls_R_factor_gt 0.0401
_refine_ls_shift/su_max 0.000
_refine_ls_shift/su_mean 0.000
_refine_ls_structure_factor_coef Fsqd
_refine_ls_weighting_details 'w=1/[\s^2^(Fo^2^)+(0.0509P)^2^+1.3682P] where P=(Fo^2^+2Fc^2^)/3'
_refine_ls_weighting_scheme calc
_refine_ls_wR_factor_gt 0.0949
_refine_ls_wR_factor_ref 0.1024
_reflns_Friedel_coverage 0.000
_reflns_number_gt 2411
_reflns_number_total 3062
_reflns_threshold_expression 'I > 2\s(I)'
_cod_data_source_file d5ob01126d2.cif
_cod_data_source_block xda_93_100k_1_auto
_cod_depositor_comments 'Adding full bibliography for 7160702.cif.'
_cod_database_code 7160702
_shelx_shelxl_version_number 2019/3
_shelx_space_group_comment
;
The symmetry employed for this shelxl refinement is uniquely defined
by the following loop, which should always be used as a source of
symmetry information in preference to the above space-group names.
They are only intended as comments.
;
_reflns_odcompleteness_completeness 99.94
_reflns_odcompleteness_iscentric 1
_reflns_odcompleteness_theta 66.97
_olex2_refinement_description
;
1. Fixed Uiso
 At 1.2 times of:
  All C(H) groups, All C(H,H) groups
 At 1.5 times of:
  All C(H,H,H) groups
2.a Secondary CH2 refined with riding coordinates:
 C35(H35A,H35B), C27(H27A,H27B), C7(H7A,H7B)
2.b Aromatic/amide H refined with riding coordinates:
 C49(H49), C46(H46), C40(H40)
2.c Idealised Me refined as rotating group:
 C44(H44A,H44B,H44C), C24(H24A,H24B,H24C), C34(H34A,H34B,H34C), C10(H10A,H10B,
 H10C)
;
_olex2_submission_special_instructions 'No special instructions were received'
_oxdiff_exptl_absorpt_empirical_details
;
Empirical correction (ABSPACK) includes:
- Absorption correction using spherical harmonics
- Frame scaling
;
_oxdiff_exptl_absorpt_empirical_full_max 1.811
_oxdiff_exptl_absorpt_empirical_full_min 0.702

loop_
_space_group_symop_operation_xyz
'x, y, z'
'-x+1/2, y, -z'
'x+1/2, y+1/2, z+1/2'
'-x+1, y+1/2, -z+1/2'
'-x, -y, -z'
'x-1/2, -y, z'
'-x+1/2, -y+1/2, -z+1/2'
'x, -y+1/2, z+1/2'

loop_
_atom_site_label
_atom_site_type_symbol
_atom_site_fract_x
_atom_site_fract_y
_atom_site_fract_z
_atom_site_U_iso_or_equiv
_atom_site_adp_type
_atom_site_occupancy
_atom_site_site_symmetry_order
_atom_site_calc_flag
_atom_site_refinement_flags_posn
_atom_site_refinement_flags_adp
_atom_site_refinement_flags_occupancy
_atom_site_disorder_assembly
_atom_site_disorder_group
O21 O 0.62183(5) 0.50638(18) 0.36533(5) 0.0194(3) Uani 1 1 d . . . . .
O43 O 0.68941(5) -0.13407(18) 0.28347(5) 0.0206(3) Uani 1 1 d . . . . .
O33 O 0.54598(5) 0.24166(18) 0.36979(5) 0.0200(3) Uani 1 1 d . . . . .
O41 O 0.61361(6) 0.6693(2) 0.06004(5) 0.0266(3) Uani 1 1 d . . . . .
N37 N 0.58737(6) 0.2546(2) 0.29879(5) 0.0176(3) Uani 1 1 d . . . . .
N50 N 0.71166(6) -0.0284(2) 0.20487(5) 0.0184(3) Uani 1 1 d . . . . .
C17 C 0.69073(7) 0.1412(3) 0.16464(6) 0.0168(3) Uani 1 1 d . . . . .
C35 C 0.55165(7) 0.0551(3) 0.27157(6) 0.0175(3) Uani 1 1 d . . . . .
H35A H 0.505902 0.067092 0.269549 0.021 Uiso 1 1 calc R U . . .
H35B H 0.569085 -0.089511 0.290276 0.021 Uiso 1 1 calc R U . . .
C39 C 0.64219(7) 0.2699(3) 0.17508(6) 0.0164(3) Uani 1 1 d . . . . .
C5 C 0.67978(7) -0.0141(3) 0.24266(6) 0.0164(3) Uani 1 1 d . . . . .
C1 C 0.62860(7) 0.1743(3) 0.22522(6) 0.0159(3) Uani 1 1 d . . . . .
C49 C 0.61357(7) 0.4485(3) 0.14114(7) 0.0183(3) Uani 1 1 d . . . . .
H49 H 0.579744 0.535038 0.147719 0.022 Uiso 1 1 calc R U . . .
C13 C 0.58232(7) 0.3273(2) 0.34713(6) 0.0166(3) Uani 1 1 d . . . . .
C46 C 0.71308(7) 0.1866(3) 0.12060(7) 0.0197(3) Uani 1 1 d . . . . .
H46 H 0.746232 0.097362 0.113673 0.024 Uiso 1 1 calc R U . . .
C48 C 0.63634(8) 0.4968(3) 0.09676(7) 0.0198(3) Uani 1 1 d . . . . .
C27 C 0.63166(7) 0.3470(3) 0.27110(6) 0.0175(3) Uani 1 1 d . . . . .
H27A H 0.675415 0.356615 0.296032 0.021 Uiso 1 1 calc R U . . .
H27B H 0.618182 0.502008 0.256357 0.021 Uiso 1 1 calc R U . . .
C40 C 0.68529(8) 0.3669(3) 0.08708(7) 0.0201(3) Uani 1 1 d . . . . .
H40 H 0.699976 0.402698 0.056780 0.024 Uiso 1 1 calc R U . . .
C7 C 0.56144(7) 0.0672(3) 0.21546(6) 0.0176(3) Uani 1 1 d . . . . .
H7A H 0.528489 0.164924 0.191019 0.021 Uiso 1 1 calc R U . . .
H7B H 0.559683 -0.088116 0.199403 0.021 Uiso 1 1 calc R U . . .
C42 C 0.62685(8) 0.6117(3) 0.41873(7) 0.0200(3) Uani 1 1 d . . . . .
C44 C 0.67649(8) 0.7992(3) 0.42195(7) 0.0236(4) Uani 1 1 d . . . . .
H44A H 0.717265 0.728597 0.422322 0.035 Uiso 1 1 calc R U . . .
H44B H 0.681886 0.888758 0.455133 0.035 Uiso 1 1 calc R U . . .
H44C H 0.662210 0.900711 0.390474 0.035 Uiso 1 1 calc R U . . .
C24 C 0.56345(8) 0.7161(3) 0.41921(7) 0.0220(4) Uani 1 1 d . . . . .
H24A H 0.549239 0.824503 0.389070 0.033 Uiso 1 1 calc R U . . .
H24B H 0.568524 0.797358 0.453465 0.033 Uiso 1 1 calc R U . . .
H24C H 0.531652 0.593883 0.415423 0.033 Uiso 1 1 calc R U . . .
C34 C 0.56354(9) 0.8088(3) 0.06778(7) 0.0268(4) Uani 1 1 d . . . . .
H34A H 0.552232 0.926452 0.039438 0.040 Uiso 1 1 calc R U . . .
H34B H 0.577733 0.883286 0.103294 0.040 Uiso 1 1 calc R U . . .
H34C H 0.526186 0.712806 0.065932 0.040 Uiso 1 1 calc R U . . .
C10 C 0.65046(9) 0.4346(3) 0.46327(7) 0.0247(4) Uani 1 1 d . . . . .
H10A H 0.617739 0.316295 0.460205 0.037 Uiso 1 1 calc R U . . .
H10B H 0.659232 0.510098 0.498610 0.037 Uiso 1 1 calc R U . . .
H10C H 0.689625 0.363284 0.459742 0.037 Uiso 1 1 calc R U . . .
H50 H 0.7403(11) -0.139(4) 0.2051(9) 0.036(6) Uiso 1 1 d . . . . .

loop_
_atom_site_aniso_label
_atom_site_aniso_U_11
_atom_site_aniso_U_22
_atom_site_aniso_U_33
_atom_site_aniso_U_23
_atom_site_aniso_U_13
_atom_site_aniso_U_12
O21 0.0224(6) 0.0172(5) 0.0191(6) -0.0037(4) 0.0069(5) -0.0032(4)
O43 0.0205(5) 0.0187(6) 0.0236(6) 0.0052(5) 0.0079(5) 0.0038(4)
O33 0.0209(6) 0.0192(6) 0.0224(6) 0.0007(4) 0.0101(5) -0.0017(4)
O41 0.0302(6) 0.0283(6) 0.0253(7) 0.0102(5) 0.0143(5) 0.0122(5)
N37 0.0179(6) 0.0168(6) 0.0194(7) -0.0024(5) 0.0075(5) -0.0036(5)
N50 0.0179(7) 0.0180(7) 0.0201(7) 0.0016(5) 0.0068(5) 0.0031(5)
C17 0.0162(7) 0.0149(7) 0.0179(8) -0.0002(6) 0.0025(6) -0.0005(6)
C35 0.0169(7) 0.0162(7) 0.0204(8) -0.0022(6) 0.0067(6) -0.0025(6)
C39 0.0158(7) 0.0152(7) 0.0182(8) -0.0021(6) 0.0050(6) -0.0011(6)
C5 0.0156(7) 0.0141(7) 0.0195(8) -0.0016(6) 0.0051(6) -0.0029(6)
C1 0.0152(7) 0.0145(7) 0.0176(8) 0.0011(6) 0.0043(6) 0.0000(6)
C49 0.0165(7) 0.0178(8) 0.0204(8) -0.0017(6) 0.0051(6) 0.0016(6)
C13 0.0175(7) 0.0119(7) 0.0191(8) 0.0007(6) 0.0030(6) 0.0015(6)
C46 0.0172(7) 0.0217(8) 0.0206(8) -0.0030(6) 0.0062(6) 0.0009(6)
C48 0.0213(7) 0.0190(8) 0.0176(8) 0.0022(6) 0.0035(6) 0.0017(6)
C27 0.0169(7) 0.0158(7) 0.0209(8) 0.0006(6) 0.0073(6) -0.0013(6)
C40 0.0212(8) 0.0235(8) 0.0169(8) 0.0001(6) 0.0075(6) -0.0007(6)
C7 0.0148(7) 0.0176(7) 0.0193(8) -0.0027(6) 0.0034(6) -0.0016(6)
C42 0.0223(8) 0.0196(8) 0.0173(8) -0.0041(6) 0.0046(6) -0.0014(6)
C44 0.0230(8) 0.0189(8) 0.0280(9) -0.0068(7) 0.0061(7) -0.0021(6)
C24 0.0248(8) 0.0190(8) 0.0223(9) -0.0012(6) 0.0070(7) 0.0016(6)
C34 0.0300(9) 0.0290(9) 0.0235(9) 0.0071(7) 0.0111(7) 0.0122(7)
C10 0.0294(9) 0.0229(9) 0.0194(9) -0.0012(7) 0.0033(7) 0.0052(7)

loop_
_atom_type_symbol
_atom_type_description
_atom_type_scat_dispersion_real
_atom_type_scat_dispersion_imag
_atom_type_scat_source
C C 0.0181 0.0091 'International Tables Vol C Tables 4.2.6.8 and 6.1.1.4'
H H 0.0000 0.0000 'International Tables Vol C Tables 4.2.6.8 and 6.1.1.4'
N N 0.0311 0.0180 'International Tables Vol C Tables 4.2.6.8 and 6.1.1.4'
O O 0.0492 0.0322 'International Tables Vol C Tables 4.2.6.8 and 6.1.1.4'

loop_
_geom_angle_atom_site_label_1
_geom_angle_atom_site_label_2
_geom_angle_atom_site_label_3
_geom_angle
_geom_angle_site_symmetry_1
_geom_angle_site_symmetry_3
_geom_angle_publ_flag
C13 O21 C42 120.76(12) . . ?
C48 O41 C34 117.48(12) . . ?
C35 N37 C27 113.31(12) . . ?
C13 N37 C35 121.18(13) . . ?
C13 N37 C27 125.26(13) . . ?
C17 N50 H50 125.8(14) . . ?
C5 N50 C17 111.19(13) . . ?
C5 N50 H50 122.9(14) . . ?
C39 C17 N50 109.86(14) . . ?
C46 C17 N50 128.37(14) . . ?
C46 C17 C39 121.76(15) . . ?
N37 C35 H35A 111.3 . . ?
N37 C35 H35B 111.3 . . ?
N37 C35 C7 102.58(12) . . ?
H35A C35 H35B 109.2 . . ?
C7 C35 H35A 111.3 . . ?
C7 C35 H35B 111.3 . . ?
C17 C39 C1 108.45(13) . . ?
C49 C39 C17 120.92(14) . . ?
C49 C39 C1 130.61(14) . . ?
O43 C5 N50 125.75(14) . . ?
O43 C5 C1 125.87(13) . . ?
N50 C5 C1 108.37(13) . . ?
C39 C1 C5 101.92(12) . . ?
C39 C1 C27 116.18(12) . . ?
C39 C1 C7 114.78(13) . . ?
C5 C1 C27 111.88(13) . . ?
C5 C1 C7 109.76(12) . . ?
C27 C1 C7 102.54(11) . . ?
C39 C49 H49 121.2 . . ?
C39 C49 C48 117.63(14) . . ?
C48 C49 H49 121.2 . . ?
O21 C13 N37 110.42(13) . . ?
O33 C13 O21 126.10(14) . . ?
O33 C13 N37 123.47(14) . . ?
C17 C46 H46 121.3 . . ?
C40 C46 C17 117.50(14) . . ?
C40 C46 H46 121.3 . . ?
O41 C48 C49 124.56(14) . . ?
O41 C48 C40 114.76(14) . . ?
C40 C48 C49 120.68(15) . . ?
N37 C27 C1 104.30(12) . . ?
N37 C27 H27A 110.9 . . ?
N37 C27 H27B 110.9 . . ?
C1 C27 H27A 110.9 . . ?
C1 C27 H27B 110.9 . . ?
H27A C27 H27B 108.9 . . ?
C46 C40 C48 121.50(15) . . ?
C46 C40 H40 119.3 . . ?
C48 C40 H40 119.3 . . ?
C35 C7 C1 104.47(12) . . ?
C35 C7 H7A 110.9 . . ?
C35 C7 H7B 110.9 . . ?
C1 C7 H7A 110.9 . . ?
C1 C7 H7B 110.9 . . ?
H7A C7 H7B 108.9 . . ?
O21 C42 C44 101.99(12) . . ?
O21 C42 C24 110.43(13) . . ?
O21 C42 C10 109.95(12) . . ?
C24 C42 C44 110.60(13) . . ?
C24 C42 C10 112.22(14) . . ?
C10 C42 C44 111.20(14) . . ?
C42 C44 H44A 109.5 . . ?
C42 C44 H44B 109.5 . . ?
C42 C44 H44C 109.5 . . ?
H44A C44 H44B 109.5 . . ?
H44A C44 H44C 109.5 . . ?
H44B C44 H44C 109.5 . . ?
C42 C24 H24A 109.5 . . ?
C42 C24 H24B 109.5 . . ?
C42 C24 H24C 109.5 . . ?
H24A C24 H24B 109.5 . . ?
H24A C24 H24C 109.5 . . ?
H24B C24 H24C 109.5 . . ?
O41 C34 H34A 109.5 . . ?
O41 C34 H34B 109.5 . . ?
O41 C34 H34C 109.5 . . ?
H34A C34 H34B 109.5 . . ?
H34A C34 H34C 109.5 . . ?
H34B C34 H34C 109.5 . . ?
C42 C10 H10A 109.5 . . ?
C42 C10 H10B 109.5 . . ?
C42 C10 H10C 109.5 . . ?
H10A C10 H10B 109.5 . . ?
H10A C10 H10C 109.5 . . ?
H10B C10 H10C 109.5 . . ?

loop_
_geom_bond_atom_site_label_1
_geom_bond_atom_site_label_2
_geom_bond_distance
_geom_bond_site_symmetry_2
_geom_bond_publ_flag
O21 C13 1.3490(19) . ?
O21 C42 1.4828(19) . ?
O43 C5 1.2300(19) . ?
O33 C13 1.2206(19) . ?
O41 C48 1.371(2) . ?
O41 C34 1.423(2) . ?
N37 C35 1.462(2) . ?
N37 C13 1.351(2) . ?
N37 C27 1.4618(19) . ?
N50 C17 1.410(2) . ?
N50 C5 1.355(2) . ?
N50 H50 0.90(2) . ?
C17 C39 1.388(2) . ?
C17 C46 1.385(2) . ?
C35 H35A 0.9900 . ?
C35 H35B 0.9900 . ?
C35 C7 1.525(2) . ?
C39 C1 1.514(2) . ?
C39 C49 1.387(2) . ?
C5 C1 1.539(2) . ?
C1 C27 1.540(2) . ?
C1 C7 1.549(2) . ?
C49 H49 0.9500 . ?
C49 C48 1.402(2) . ?
C46 H46 0.9500 . ?
C46 C40 1.384(2) . ?
C48 C40 1.391(2) . ?
C27 H27A 0.9900 . ?
C27 H27B 0.9900 . ?
C40 H40 0.9500 . ?
C7 H7A 0.9900 . ?
C7 H7B 0.9900 . ?
C42 C44 1.525(2) . ?
C42 C24 1.518(2) . ?
C42 C10 1.519(2) . ?
C44 H44A 0.9800 . ?
C44 H44B 0.9800 . ?
C44 H44C 0.9800 . ?
C24 H24A 0.9800 . ?
C24 H24B 0.9800 . ?
C24 H24C 0.9800 . ?
C34 H34A 0.9800 . ?
C34 H34B 0.9800 . ?
C34 H34C 0.9800 . ?
C10 H10A 0.9800 . ?
C10 H10B 0.9800 . ?
C10 H10C 0.9800 . ?

loop_
_geom_torsion_atom_site_label_1
_geom_torsion_atom_site_label_2
_geom_torsion_atom_site_label_3
_geom_torsion_atom_site_label_4
_geom_torsion
_geom_torsion_site_symmetry_1
_geom_torsion_site_symmetry_2
_geom_torsion_site_symmetry_3
_geom_torsion_site_symmetry_4
_geom_torsion_publ_flag
O43 C5 C1 C39 176.59(15) . . . . ?
O43 C5 C1 C27 51.8(2) . . . . ?
O43 C5 C1 C7 -61.3(2) . . . . ?
O41 C48 C40 C46 -179.94(15) . . . . ?
N37 C35 C7 C1 31.76(15) . . . . ?
N50 C17 C39 C1 -1.68(18) . . . . ?
N50 C17 C39 C49 179.93(14) . . . . ?
N50 C17 C46 C40 -178.79(15) . . . . ?
N50 C5 C1 C39 -4.55(16) . . . . ?
N50 C5 C1 C27 -129.35(13) . . . . ?
N50 C5 C1 C7 117.52(14) . . . . ?
C17 N50 C5 O43 -177.26(15) . . . . ?
C17 N50 C5 C1 3.88(17) . . . . ?
C17 C39 C1 C5 3.68(16) . . . . ?
C17 C39 C1 C27 125.57(14) . . . . ?
C17 C39 C1 C7 -114.87(15) . . . . ?
C17 C39 C49 C48 -1.3(2) . . . . ?
C17 C46 C40 C48 -0.6(2) . . . . ?
C35 N37 C13 O21 177.06(13) . . . . ?
C35 N37 C13 O33 -3.9(2) . . . . ?
C35 N37 C27 C1 -6.20(17) . . . . ?
C39 C17 C46 C40 0.2(2) . . . . ?
C39 C1 C27 N37 151.51(13) . . . . ?
C39 C1 C7 C35 -162.64(12) . . . . ?
C39 C49 C48 O41 -179.13(15) . . . . ?
C39 C49 C48 C40 0.9(2) . . . . ?
C5 N50 C17 C39 -1.45(18) . . . . ?
C5 N50 C17 C46 177.64(16) . . . . ?
C5 C1 C27 N37 -92.04(14) . . . . ?
C5 C1 C7 C35 83.31(14) . . . . ?
C1 C39 C49 C48 -179.30(15) . . . . ?
C49 C39 C1 C5 -178.13(16) . . . . ?
C49 C39 C1 C27 -56.2(2) . . . . ?
C49 C39 C1 C7 63.3(2) . . . . ?
C49 C48 C40 C46 0.0(3) . . . . ?
C13 O21 C42 C44 179.19(13) . . . . ?
C13 O21 C42 C24 -63.23(17) . . . . ?
C13 O21 C42 C10 61.14(18) . . . . ?
C13 N37 C35 C7 169.19(14) . . . . ?
C13 N37 C27 C1 168.18(14) . . . . ?
C46 C17 C39 C1 179.16(14) . . . . ?
C46 C17 C39 C49 0.8(2) . . . . ?
C27 N37 C35 C7 -16.17(16) . . . . ?
C27 N37 C13 O21 3.1(2) . . . . ?
C27 N37 C13 O33 -177.86(14) . . . . ?
C27 C1 C7 C35 -35.74(15) . . . . ?
C7 C1 C27 N37 25.51(15) . . . . ?
C42 O21 C13 O33 3.3(2) . . . . ?
C42 O21 C13 N37 -177.70(12) . . . . ?
C34 O41 C48 C49 0.2(2) . . . . ?
C34 O41 C48 C40 -179.88(15) . . . . ?
